data_1555944
loop_
_publ_author_name
'Mahdjour, Soumicha'
'Harche-Kaid, Meriem'
'Haidour, Al\'i'
'Chahboun, Rachid'
'Alvarez-Manzaneda, Enrique'

_publ_section_title
;
 Short Route to Cassane-Type Diterpenoids: Synthesis of the Supposed
 Structure of Benthaminin 1.
;
_journal_issue 22
_journal_name_full 'Organic letters'
_journal_page_first 5964
_journal_page_last 5967
_journal_paper_doi 10.1021/acs.orglett.6b03121
_journal_volume 18
_journal_year 2016
_chemical_formula_sum 'C20 H26 O5'
_chemical_formula_weight 346.41
_space_group_crystal_system orthorhombic
_space_group_IT_number 19
_space_group_name_Hall 'P 2ac 2ab'
_space_group_name_H-M_alt 'P 21 21 21'
_atom_sites_solution_hydrogens mixed
_audit_creation_method SHELXL-2014
_cell_angle_alpha 90
_cell_angle_beta 90.000(3)
_cell_angle_gamma 90
_cell_formula_units_Z 4
_cell_length_a 16.4591(19)
_cell_length_b 7.2887(18)
_cell_length_c 14.371(2)
_cell_measurement_reflns_used 19024
_cell_measurement_temperature 150(2)
_cell_measurement_theta_max 64.6
_cell_measurement_theta_min 4.07
_cell_volume 1724.0(5)
_computing_cell_refinement 'Bruker Apex II'
_computing_data_collection 'Bruker ApexII'
_computing_data_reduction 'Bruker Apex II'
_computing_structure_refinement 'SHELXL-2014 (Sheldrick, 2014)'
_computing_structure_solution 'SHELXL-2014 (Sheldrick, 2014)'
_diffrn_ambient_temperature 150(2)
_diffrn_measured_fraction_theta_full 0.931
_diffrn_measured_fraction_theta_max 0.992
_diffrn_measurement_device_type 'Bruker D8 Venture'
_diffrn_measurement_method 'Phi and Omega Scans'
_diffrn_radiation_type CuK\a
_diffrn_radiation_wavelength 1.5405
_diffrn_reflns_av_R_equivalents 0.0426
_diffrn_reflns_av_unetI/netI 0.0212
_diffrn_reflns_Laue_measured_fraction_full 0.931
_diffrn_reflns_Laue_measured_fraction_max 0.992
_diffrn_reflns_limit_h_max 19
_diffrn_reflns_limit_h_min -19
_diffrn_reflns_limit_k_max 7
_diffrn_reflns_limit_k_min -8
_diffrn_reflns_limit_l_max 16
_diffrn_reflns_limit_l_min -16
_diffrn_reflns_number 23339
_diffrn_reflns_point_group_measured_fraction_full 0.925
_diffrn_reflns_point_group_measured_fraction_max 0.989
_diffrn_reflns_theta_full 67.563
_diffrn_reflns_theta_max 64.773
_diffrn_reflns_theta_min 4.080
_diffrn_source 'fine-focus sealed tube'
_exptl_absorpt_coefficient_mu 0.774
_exptl_absorpt_correction_T_max 0.753
_exptl_absorpt_correction_T_min 0.622
_exptl_absorpt_correction_type empirical
_exptl_absorpt_process_details 'Bruker SADABS (Bruker, 1999)'
_exptl_crystal_colour white
_exptl_crystal_density_diffrn 1.335
_exptl_crystal_description Prismatic
_exptl_crystal_F_000 744
_exptl_crystal_size_max 0.51
_exptl_crystal_size_mid 0.06
_exptl_crystal_size_min 0.03
_refine_diff_density_max 0.135
_refine_diff_density_min -0.167
_refine_diff_density_rms 0.037
_refine_ls_abs_structure_details
;
 Flack x determined using 1132 quotients [(I+)-(I-)]/[(I+)+(I-)]
 (Parsons, Flack and Wagner, Acta Cryst. B69 (2013) 249-259).
;
_refine_ls_abs_structure_Flack 0.04(5)
_refine_ls_extinction_method none
_refine_ls_goodness_of_fit_ref 1.078
_refine_ls_hydrogen_treatment mixed
_refine_ls_matrix_type full
_refine_ls_number_parameters 234
_refine_ls_number_reflns 2893
_refine_ls_number_restraints 0
_refine_ls_restrained_S_all 1.078
_refine_ls_R_factor_all 0.0299
_refine_ls_R_factor_gt 0.0274
_refine_ls_shift/su_max 0.000
_refine_ls_shift/su_mean 0.000
_refine_ls_structure_factor_coef Fsqd
_refine_ls_weighting_details 'w=1/[\s^2^(Fo^2^)+(0.0358P)^2^+0.3958P] where P=(Fo^2^+2Fc^2^)/3'
_refine_ls_weighting_scheme calc
_refine_ls_wR_factor_gt 0.0680
_refine_ls_wR_factor_ref 0.0698
_reflns_Friedel_coverage 0.714
_reflns_Friedel_fraction_full 0.916
_reflns_Friedel_fraction_max 0.985
_reflns_number_gt 2762
_reflns_number_total 2893
_reflns_threshold_expression 'I > 2\s(I)'
_cod_data_source_file ol6b03121_si_001.cif
_cod_data_source_block Compound26
_cod_depositor_comments
;
The following automatic conversions were performed:

data item '_exptl_absorpt_correction_type' value 'Empirical' was
changed to 'empirical' in accordance with the
/home/saulius/struct/COD-crude-data/automatic-downloads/DataCite-retrospective/ACS/depositions/lib/dictionaries/cif_core.dic
dictionary named 'cif_core.dic' version 2.4.2 last updated on
2011-04-26.

Automatic conversion script
Id: cif_fix_values 6909 2019-04-08 15:41:33Z antanas 
;
_cod_original_cell_volume 1724.1(5)
_cod_database_code 1555944
_shelx_space_group_comment
;
The symmetry employed for this shelxl refinement is uniquely defined
by the following loop, which should always be used as a source of
symmetry information in preference to the above space-group names.
They are only intended as comments.
;
_shelxl_version_number 2014-3

loop_
_space_group_symop_operation_xyz
'x, y, z'
'-x+1/2, -y, z+1/2'
'x+1/2, -y+1/2, -z'
'-x, y+1/2, -z+1/2'

loop_
_atom_site_label
_atom_site_type_symbol
_atom_site_fract_x
_atom_site_fract_y
_atom_site_fract_z
_atom_site_U_iso_or_equiv
_atom_site_adp_type
_atom_site_occupancy
_atom_site_site_symmetry_order
_atom_site_calc_flag
_atom_site_refinement_flags_posn
_atom_site_refinement_flags_adp
C1 C 0.69629(12) -0.1815(3) 0.88333(14) 0.0195(4) Uani 1 1 d . .
H1A H 0.6892 -0.1170 0.9418 0.023 Uiso 1 1 calc R U
H1B H 0.6440 -0.2318 0.8654 0.023 Uiso 1 1 calc R U
C2 C 0.75669(12) -0.3385(3) 0.89713(14) 0.0204(4) Uani 1 1 d . .
H2A H 0.8066 -0.2901 0.9234 0.024 Uiso 1 1 calc R U
H2B H 0.7343 -0.4258 0.9411 0.024 Uiso 1 1 calc R U
C3 C 0.77595(12) -0.4370(3) 0.80613(13) 0.0187(4) Uani 1 1 d . .
H3A H 0.7285 -0.5071 0.7877 0.022 Uiso 1 1 calc R U
H3B H 0.8196 -0.5235 0.8175 0.022 Uiso 1 1 calc R U
C4 C 0.80064(12) -0.3129(3) 0.72472(14) 0.0176(4) Uani 1 1 d . .
C5 C 0.73732(12) -0.1552(3) 0.71698(13) 0.0172(4) Uani 1 1 d . .
H5 H 0.6853 -0.2174 0.7064 0.021 Uiso 1 1 calc R U
C6 C 0.74708(13) -0.0273(3) 0.63398(13) 0.0231(5) Uani 1 1 d . .
H6A H 0.7898 0.0611 0.6463 0.028 Uiso 1 1 calc R U
H6B H 0.7620 -0.0974 0.5792 0.028 Uiso 1 1 calc R U
C7 C 0.66741(13) 0.0717(3) 0.61713(14) 0.0244(5) Uani 1 1 d . .
H7A H 0.6750 0.1632 0.5689 0.029 Uiso 1 1 calc R U
H7B H 0.6272 -0.0155 0.5953 0.029 Uiso 1 1 calc R U
C8 C 0.63636(11) 0.1642(3) 0.70431(14) 0.0174(4) Uani 1 1 d . .
C9 C 0.66092(12) 0.1066(3) 0.79330(14) 0.0162(4) Uani 1 1 d . .
C10 C 0.72462(11) -0.0445(3) 0.80838(13) 0.0163(4) Uani 1 1 d . .
C11 C 0.63082(11) 0.2008(3) 0.87055(14) 0.0177(4) Uani 1 1 d . .
H11 H 0.6453 0.1607 0.9297 0.021 Uiso 1 1 calc R U
C12 C 0.58019(12) 0.3515(3) 0.86237(14) 0.0183(4) Uani 1 1 d . .
C13 C 0.55620(12) 0.4101(3) 0.77463(14) 0.0191(4) Uani 1 1 d . .
H13 H 0.5224 0.5115 0.7678 0.023 Uiso 1 1 calc R U
C14 C 0.58365(12) 0.3142(3) 0.69735(14) 0.0175(4) Uani 1 1 d . .
C15 C 0.80237(12) 0.0537(3) 0.84182(14) 0.0201(4) Uani 1 1 d . .
H15A H 0.8228 0.1306 0.7929 0.030 Uiso 1 1 calc R U
H15B H 0.8427 -0.0359 0.8581 0.030 Uiso 1 1 calc R U
H15C H 0.7900 0.1276 0.8953 0.030 Uiso 1 1 calc R U
C16 C 0.79858(13) -0.4307(3) 0.63548(14) 0.0243(5) Uani 1 1 d . .
H16A H 0.8240 -0.3647 0.5855 0.036 Uiso 1 1 calc R U
H16B H 0.7432 -0.4572 0.6193 0.036 Uiso 1 1 calc R U
H16C H 0.8273 -0.5435 0.6461 0.036 Uiso 1 1 calc R U
C17 C 0.88685(12) -0.2379(3) 0.73044(14) 0.0196(5) Uani 1 1 d . .
C18 C 1.00884(12) -0.2202(3) 0.81610(18) 0.0308(5) Uani 1 1 d . .
H18A H 1.0387 -0.2370 0.7593 0.046 Uiso 1 1 calc R U
H18B H 1.0365 -0.2816 0.8660 0.046 Uiso 1 1 calc R U
H18C H 1.0049 -0.0916 0.8298 0.046 Uiso 1 1 calc R U
C19 C 0.55451(12) 0.3715(3) 0.60335(14) 0.0184(4) Uani 1 1 d . .
C20 C 0.55075(14) 0.6019(3) 0.48928(15) 0.0273(5) Uani 1 1 d . .
H20A H 0.5749 0.5239 0.4431 0.041 Uiso 1 1 calc R U
H20B H 0.5684 0.7260 0.4796 0.041 Uiso 1 1 calc R U
H20C H 0.4927 0.5959 0.4842 0.041 Uiso 1 1 calc R U
O1 O 0.91675(9) -0.1390(2) 0.67255(10) 0.0300(4) Uani 1 1 d . .
O2 O 0.92815(8) -0.29628(19) 0.80572(10) 0.0231(3) Uani 1 1 d . .
O3 O 0.51657(9) 0.2726(2) 0.55120(10) 0.0273(4) Uani 1 1 d . .
O4 O 0.57546(9) 0.54131(18) 0.58147(10) 0.0227(3) Uani 1 1 d . .
O5 O 0.55749(9) 0.4371(2) 0.94272(10) 0.0239(3) Uani 1 1 d . .
H1O H 0.5327(19) 0.534(4) 0.935(2) 0.048(9) Uiso 1 1 d . .

loop_
_atom_site_aniso_label
_atom_site_aniso_U_11
_atom_site_aniso_U_22
_atom_site_aniso_U_33
_atom_site_aniso_U_23
_atom_site_aniso_U_13
_atom_site_aniso_U_12
C1 0.0216(10) 0.0180(10) 0.0188(10) 0.0005(8) 0.0032(8) 0.0014(8)
C2 0.0249(11) 0.0172(10) 0.0189(10) 0.0045(8) 0.0014(8) 0.0003(8)
C3 0.0200(10) 0.0141(9) 0.0220(10) 0.0016(8) -0.0007(8) -0.0005(8)
C4 0.0198(10) 0.0148(10) 0.0182(10) -0.0012(8) 0.0011(8) 0.0008(8)
C5 0.0183(10) 0.0170(10) 0.0163(10) -0.0007(8) 0.0007(8) 0.0011(8)
C6 0.0291(12) 0.0244(11) 0.0159(10) 0.0033(9) 0.0050(9) 0.0058(9)
C7 0.0320(12) 0.0249(11) 0.0164(10) 0.0023(9) 0.0003(9) 0.0067(10)
C8 0.0179(10) 0.0153(10) 0.0192(10) 0.0014(8) 0.0001(8) -0.0019(8)
C9 0.0152(9) 0.0138(9) 0.0194(10) 0.0020(8) 0.0020(8) -0.0024(7)
C10 0.0171(10) 0.0156(9) 0.0162(10) 0.0006(8) 0.0013(8) 0.0007(8)
C11 0.0194(10) 0.0167(10) 0.0169(10) 0.0016(8) 0.0003(8) -0.0010(8)
C12 0.0176(10) 0.0158(10) 0.0214(10) -0.0018(8) 0.0022(8) -0.0020(8)
C13 0.0160(10) 0.0150(10) 0.0265(11) 0.0008(9) -0.0017(8) 0.0017(8)
C14 0.0173(9) 0.0153(10) 0.0198(10) 0.0030(8) -0.0012(8) -0.0029(8)
C15 0.0195(10) 0.0169(10) 0.0238(11) -0.0018(8) -0.0004(9) 0.0004(8)
C16 0.0281(11) 0.0221(11) 0.0226(11) -0.0056(9) 0.0011(9) 0.0026(9)
C17 0.0222(10) 0.0149(10) 0.0217(11) -0.0022(9) 0.0053(9) 0.0039(9)
C18 0.0175(10) 0.0303(12) 0.0447(14) 0.0056(11) -0.0016(10) -0.0035(9)
C19 0.0158(10) 0.0167(10) 0.0228(10) 0.0013(9) 0.0011(8) 0.0016(8)
C20 0.0414(14) 0.0203(11) 0.0202(11) 0.0054(9) -0.0011(10) 0.0043(10)
O1 0.0257(8) 0.0331(9) 0.0311(8) 0.0106(7) 0.0082(7) -0.0033(7)
O2 0.0170(7) 0.0225(7) 0.0299(8) 0.0047(6) -0.0013(6) -0.0010(6)
O3 0.0344(9) 0.0232(8) 0.0243(8) 0.0041(7) -0.0102(7) -0.0078(7)
O4 0.0306(8) 0.0158(7) 0.0217(7) 0.0037(6) -0.0042(6) -0.0006(6)
O5 0.0309(9) 0.0204(8) 0.0203(8) -0.0020(6) 0.0044(6) 0.0093(7)

loop_
_atom_type_symbol
_atom_type_description
_atom_type_scat_dispersion_real
_atom_type_scat_dispersion_imag
_atom_type_scat_source
C C 0.0181 0.0091 'International Tables Vol C Tables 4.2.6.8 and 6.1.1.4'
O O 0.0492 0.0322 'International Tables Vol C Tables 4.2.6.8 and 6.1.1.4'
H H 0.0000 0.0000 'International Tables Vol C Tables 4.2.6.8 and 6.1.1.4'

loop_
_geom_angle_atom_site_label_1
_geom_angle_atom_site_label_2
_geom_angle_atom_site_label_3
_geom_angle
C2 C1 C10 112.27(16)
C2 C1 H1A 109.2
C10 C1 H1A 109.2
C2 C1 H1B 109.2
C10 C1 H1B 109.2
H1A C1 H1B 107.9
C3 C2 C1 112.10(16)
C3 C2 H2A 109.2
C1 C2 H2A 109.2
C3 C2 H2B 109.2
C1 C2 H2B 109.2
H2A C2 H2B 107.9
C2 C3 C4 115.58(16)
C2 C3 H3A 108.4
C4 C3 H3A 108.4
C2 C3 H3B 108.4
C4 C3 H3B 108.4
H3A C3 H3B 107.4
C17 C4 C3 114.67(16)
C17 C4 C16 105.36(16)
C3 C4 C16 107.47(16)
C17 C4 C5 111.26(16)
C3 C4 C5 108.23(16)
C16 C4 C5 109.69(16)
C6 C5 C10 111.00(15)
C6 C5 C4 115.96(16)
C10 C5 C4 114.39(16)
C6 C5 H5 104.7
C10 C5 H5 104.7
C4 C5 H5 104.7
C7 C6 C5 108.98(17)
C7 C6 H6A 109.9
C5 C6 H6A 109.9
C7 C6 H6B 109.9
C5 C6 H6B 109.9
H6A C6 H6B 108.3
C8 C7 C6 111.86(17)
C8 C7 H7A 109.2
C6 C7 H7A 109.2
C8 C7 H7B 109.2
C6 C7 H7B 109.2
H7A C7 H7B 107.9
C14 C8 C9 118.46(18)
C14 C8 C7 119.91(18)
C9 C8 C7 121.61(17)
C11 C9 C8 118.36(17)
C11 C9 C10 118.85(17)
C8 C9 C10 122.59(17)
C9 C10 C1 110.90(15)
C9 C10 C15 106.10(15)
C1 C10 C15 109.50(16)
C9 C10 C5 110.14(15)
C1 C10 C5 107.15(15)
C15 C10 C5 113.09(16)
C12 C11 C9 122.43(18)
C12 C11 H11 118.8
C9 C11 H11 118.8
O5 C12 C11 117.12(18)
O5 C12 C13 123.37(17)
C11 C12 C13 119.51(18)
C14 C13 C12 118.63(18)
C14 C13 H13 120.7
C12 C13 H13 120.7
C13 C14 C8 122.56(18)
C13 C14 C19 118.59(17)
C8 C14 C19 118.84(18)
C10 C15 H15A 109.5
C10 C15 H15B 109.5
H15A C15 H15B 109.5
C10 C15 H15C 109.5
H15A C15 H15C 109.5
H15B C15 H15C 109.5
C4 C16 H16A 109.5
C4 C16 H16B 109.5
H16A C16 H16B 109.5
C4 C16 H16C 109.5
H16A C16 H16C 109.5
H16B C16 H16C 109.5
O1 C17 O2 122.49(19)
O1 C17 C4 123.89(19)
O2 C17 C4 113.60(17)
O2 C18 H18A 109.5
O2 C18 H18B 109.5
H18A C18 H18B 109.5
O2 C18 H18C 109.5
H18A C18 H18C 109.5
H18B C18 H18C 109.5
O3 C19 O4 122.91(19)
O3 C19 C14 123.94(18)
O4 C19 C14 113.14(18)
O4 C20 H20A 109.5
O4 C20 H20B 109.5
H20A C20 H20B 109.5
O4 C20 H20C 109.5
H20A C20 H20C 109.5
H20B C20 H20C 109.5
C17 O2 C18 115.16(16)
C19 O4 C20 115.34(17)
C12 O5 H1O 114(2)

loop_
_geom_bond_atom_site_label_1
_geom_bond_atom_site_label_2
_geom_bond_distance
C1 C2 1.529(3)
C1 C10 1.541(3)
C1 H1A 0.9700
C1 H1B 0.9700
C2 C3 1.525(3)
C2 H2A 0.9700
C2 H2B 0.9700
C3 C4 1.533(3)
C3 H3A 0.9700
C3 H3B 0.9700
C4 C17 1.523(3)
C4 C16 1.544(3)
C4 C5 1.556(3)
C5 C6 1.522(3)
C5 C10 1.555(3)
C5 H5 0.9800
C6 C7 1.516(3)
C6 H6A 0.9700
C6 H6B 0.9700
C7 C8 1.512(3)
C7 H7A 0.9700
C7 H7B 0.9700
C8 C14 1.399(3)
C8 C9 1.405(3)
C9 C11 1.396(3)
C9 C10 1.536(3)
C10 C15 1.543(3)
C11 C12 1.384(3)
C11 H11 0.9300
C12 O5 1.365(2)
C12 C13 1.388(3)
C13 C14 1.388(3)
C13 H13 0.9300
C14 C19 1.493(3)
C15 H15A 0.9600
C15 H15B 0.9600
C15 H15C 0.9600
C16 H16A 0.9600
C16 H16B 0.9600
C16 H16C 0.9600
C17 O1 1.206(2)
C17 O2 1.347(3)
C18 O2 1.447(2)
C18 H18A 0.9600
C18 H18B 0.9600
C18 H18C 0.9600
C19 O3 1.213(2)
C19 O4 1.323(3)
C20 O4 1.455(2)
C20 H20A 0.9600
C20 H20B 0.9600
C20 H20C 0.9600
O5 H1O 0.83(3)
